data_8103770
loop_
_publ_author_name
'Makovicky, E.'
'Karup-Moller, S.'
'Sotofte, I.'

_publ_section_title
;
 The crystal structure of Cu4 Bi4 Se9
;
_journal_name_full 'Zeitschrift fuer Kristallographie (149,1979-)'
_journal_page_first 597
_journal_page_last 604
_journal_volume 217
_journal_year 2002
_chemical_formula_sum 'Bi4 Cu4 Se9'
_chemical_name_systematic 'Cu4 Bi4 Se9'
_space_group_IT_number 62
_symmetry_space_group_name_Hall '-P 2ac 2n'
_symmetry_space_group_name_H-M 'P n m a'
_cell_angle_alpha 90
_cell_angle_beta 90
_cell_angle_gamma 90
_cell_formula_units_Z 4
_cell_length_a 32.692
_cell_length_b 4.1198
_cell_length_c 12.202
_cell_volume 1643.420
_citation_journal_id_ASTM ZEKRDZ
_cod_data_source_file Makovicky_ZEKRDZ_2002_1065.cif
_cod_data_source_block Bi4Cu4Se9
_cod_original_cell_volume 1643.42
_cod_database_code 8103770

loop_
_symmetry_equiv_pos_as_xyz
x,y,z
-x+1/2,-y,z+1/2
x+1/2,-y+1/2,-z+1/2
-x,y+1/2,-z
-x,-y,-z
x-1/2,y,-z-1/2
-x-1/2,y-1/2,z-1/2
x,-y-1/2,z

loop_
_atom_site_label
_atom_site_type_symbol
_atom_site_fract_x
_atom_site_fract_y
_atom_site_fract_z
_atom_site_occupancy
_atom_site_U_iso_or_equiv
Cu5 Cu+1 0.4805 0.75 0.1709 0.358 0.0
Se1 Se-2 0.3578 0.25 0.58106 1 0.0
Bi3 Bi+3 0.4109 0.75 0.10713 1 0.0
Se2 Se-2 0.3131 0.75 0.82077 1 0.0
Se6 Se-2 0.4675 0.25 0.61732 1 0.0
Se9 Se-2 0.2652 0.75 0.48991 1 0.0
Cu3 Cu+1 0.315 0.75 0.3467 1 0.0
Se5 Se-2 0.402 0.75 0.33301 1 0.0
Cu2 Cu+1 0.3042 0.25 0.9262 1 0.0
Se4 Se-1 0.3476 0.25 0.0906 1 0.0
Bi2 Bi+3 0.39 0.75 0.73889 1 0.0
Se3 Se-2 0.4804 0.25 0.13301 1 0.0
Cu4 Cu+1 0.4835 0.75 0.0813 0.642 0.0
Se8 Se-1 0.3044 0.25 0.24972 1 0.0
Cu1 Cu+1 0.3632 0.25 0.3845 1 0.0
Se7 Se-2 0.4115 0.25 0.89334 1 0.0
Bi1 Bi+3 0.2785 0.25 0.64228 1 0.0
Bi4 Bi+3 0.4738 0.25 0.3697 1 0.0
